data_7209742
loop_
_publ_author_name
'Liao, Ju-Hsiou'
'Chen, Wan-Ting'
'Tsai, Cherng-Shiaw'
'Wang, Chih-Chieh'

_publ_section_title
;
 Characterization, adsorption properties, metal ion-exchange and
 crystal-to-crystal transformation of Cd3[(Cd4Cl)3(BTT)8(H2O)12]2
 framework, where BTT3&#x2212; = 1,3,5-benzenetristetrazolate
;
_journal_issue 17
_journal_name_full CrystEngComm
_journal_page_first 3377
_journal_paper_doi 10.1039/c3ce27063g
_journal_volume 15
_journal_year 2013
_chemical_formula_sum 'C1.5 H0.5 Cl0.13 N2 Ni0.31 O0.25'
_chemical_formula_weight 73.32
_chemical_name_systematic
;
?
;
_space_group_IT_number 221
_symmetry_cell_setting cubic
_symmetry_space_group_name_Hall '-P 4 2 3'
_symmetry_space_group_name_H-M 'P m -3 m'
_atom_sites_solution_hydrogens geom
_atom_sites_solution_primary direct
_atom_sites_solution_secondary difmap
_audit_creation_method SHELXL-97
_cell_angle_alpha 90.00
_cell_angle_beta 90.00
_cell_angle_gamma 90.00
_cell_formula_units_Z 48
_cell_length_a 18.6483(3)
_cell_length_b 18.6483(3)
_cell_length_c 18.6483(3)
_cell_measurement_reflns_used 924
_cell_measurement_temperature 294(2)
_cell_measurement_theta_max 23.529
_cell_measurement_theta_min -23.529
_cell_volume 6485.12(18)
_computing_cell_refinement 'BRUKER SMART'
_computing_data_collection 'BRUKER SMART'
_computing_data_reduction 'BRUKER SAINT'
_computing_molecular_graphics Ortep-3
_computing_publication_material 'wingx publication routines (Farrugia, 1999)'
_computing_structure_refinement 'SHELXL-97 (Sheldrick, 1997)'
_computing_structure_solution 'SHELXS-97 (Sheldrick, 1990)'
_diffrn_ambient_temperature 294(2)
_diffrn_measured_fraction_theta_full 0.999
_diffrn_measured_fraction_theta_max 0.999
_diffrn_measurement_device_type 'Bruker Smart Apex'
_diffrn_measurement_method 'phi-omega scan'
_diffrn_radiation_monochromator graphite
_diffrn_radiation_source 'fine-focus sealed tube'
_diffrn_radiation_type MoK\a
_diffrn_radiation_wavelength 0.71073
_diffrn_reflns_av_R_equivalents 0.0395
_diffrn_reflns_av_sigmaI/netI 0.0144
_diffrn_reflns_limit_h_max 19
_diffrn_reflns_limit_h_min -24
_diffrn_reflns_limit_k_max 24
_diffrn_reflns_limit_k_min -24
_diffrn_reflns_limit_l_max 24
_diffrn_reflns_limit_l_min -22
_diffrn_reflns_number 40409
_diffrn_reflns_theta_full 28.30
_diffrn_reflns_theta_max 28.30
_diffrn_reflns_theta_min 1.09
_diffrn_standards_decay_% 0
_exptl_absorpt_coefficient_mu 1.168
_exptl_absorpt_correction_T_max 0.8941
_exptl_absorpt_correction_T_min 0.8745
_exptl_absorpt_correction_type empirical
_exptl_absorpt_process_details SADABS
_exptl_crystal_colour blue
_exptl_crystal_density_diffrn 0.901
_exptl_crystal_density_method 'not measured'
_exptl_crystal_description chunky
_exptl_crystal_F_000 1746
_exptl_crystal_size_max 0.12
_exptl_crystal_size_mid 0.11
_exptl_crystal_size_min 0.10
_refine_diff_density_max 1.749
_refine_diff_density_min -0.443
_refine_diff_density_rms 0.177
_refine_ls_extinction_coef 0.0008(3)
_refine_ls_extinction_expression Fc^*^=kFc[1+0.001xFc^2^\l^3^/sin(2\q)]^-1/4^
_refine_ls_extinction_method SHELXL
_refine_ls_goodness_of_fit_ref 1.106
_refine_ls_hydrogen_treatment mixed
_refine_ls_matrix_type full
_refine_ls_number_parameters 61
_refine_ls_number_reflns 1653
_refine_ls_number_restraints 0
_refine_ls_restrained_S_all 1.106
_refine_ls_R_factor_all 0.0723
_refine_ls_R_factor_gt 0.0675
_refine_ls_shift/su_max 0.000
_refine_ls_shift/su_mean 0.000
_refine_ls_structure_factor_coef Fsqd
_refine_ls_weighting_details 'calc w=1/[\s^2^(Fo^2^)+(0.1464P)^2^+5.3616P] where P=(Fo^2^+2Fc^2^)/3'
_refine_ls_weighting_scheme calc
_refine_ls_wR_factor_gt 0.2012
_refine_ls_wR_factor_ref 0.2056
_reflns_number_gt 1440
_reflns_number_total 1653
_reflns_threshold_expression >2sigma(I)
_cod_data_source_file c3ce27063g.txt
_cod_data_source_block 3Ni
_cod_depositor_comments
;
The following automatic conversions were performed:

'_exptl_absorpt_correction_type' value 'Empirical' changed to
'empirical' according to
/home/saulius/struct/CIF-dictionaries/cif_core.dic dictionary named
'cif_core.dic' version 2.4.2 from 2011-04-26.

Automatic conversion script
Id: cif_fix_values 1891 2012-01-12 08:04:46Z andrius 
;
_cod_original_formula_sum 'C1.50 H0.50 Cl0.13 N2 Ni0.31 O0.25'
_cod_database_code 7209742

loop_
_symmetry_equiv_pos_as_xyz
'x, y, z'
'-x, -y, z'
'-x, y, -z'
'x, -y, -z'
'z, x, y'
'z, -x, -y'
'-z, -x, y'
'-z, x, -y'
'y, z, x'
'-y, z, -x'
'y, -z, -x'
'-y, -z, x'
'y, x, -z'
'-y, -x, -z'
'y, -x, z'
'-y, x, z'
'x, z, -y'
'-x, z, y'
'-x, -z, -y'
'x, -z, y'
'z, y, -x'
'z, -y, x'
'-z, y, x'
'-z, -y, -x'
'-x, -y, -z'
'x, y, -z'
'x, -y, z'
'-x, y, z'
'-z, -x, -y'
'-z, x, y'
'z, x, -y'
'z, -x, y'
'-y, -z, -x'
'y, -z, x'
'-y, z, x'
'y, z, -x'
'-y, -x, z'
'y, x, z'
'-y, x, -z'
'y, -x, -z'
'-x, -z, y'
'x, -z, -y'
'x, z, y'
'-x, z, -y'
'-z, -y, x'
'-z, y, -x'
'z, -y, -x'
'z, y, x'

loop_
_atom_site_label
_atom_site_type_symbol
_atom_site_fract_x
_atom_site_fract_y
_atom_site_fract_z
_atom_site_U_iso_or_equiv
_atom_site_adp_type
_atom_site_occupancy
_atom_site_symmetry_multiplicity
_atom_site_calc_flag
_atom_site_refinement_flags
Ni1 Ni 0.36564(3) 0.5000 0.0000 0.0180(3) Uani 1 4 d S
Ni2 Ni 0.2486(2) 0.5000 0.13427(19) 0.0205(7) Uani 0.13 2 d SP
Cl1 Cl 0.5000 0.5000 0.0000 0.0231(5) Uani 1 16 d S
Cl2 Cl 0.1426(8) 0.4240(11) 0.1426(8) 0.142(12) Uani 0.13 2 d SP
O1 O 0.2487(2) 0.5000 0.0000 0.0412(11) Uani 1 4 d S
N1 N 0.37103(12) 0.42035(12) 0.07702(12) 0.0240(5) Uani 1 1 d .
N2 N 0.32613(13) 0.41040(13) 0.13175(12) 0.0312(6) Uani 1 1 d .
C1 C 0.35186(17) 0.35186(17) 0.1643(2) 0.0310(9) Uani 1 2 d S
C2 C 0.31895(17) 0.31895(17) 0.2275(2) 0.0364(10) Uani 1 2 d S
C3 C 0.25879(18) 0.3497(2) 0.25879(18) 0.0384(11) Uani 1 2 d S
H1 H 0.2393 0.3913 0.2393 0.016(10) Uiso 1 2 calc SR

loop_
_atom_site_aniso_label
_atom_site_aniso_U_11
_atom_site_aniso_U_22
_atom_site_aniso_U_33
_atom_site_aniso_U_23
_atom_site_aniso_U_13
_atom_site_aniso_U_12
Ni1 0.0228(4) 0.0166(4) 0.0146(4) 0.000 0.000 0.000
Ni2 0.0227(17) 0.0162(15) 0.0226(16) 0.000 0.0071(13) 0.000
Cl1 0.0202(7) 0.0202(7) 0.0288(12) 0.000 0.000 0.000
Cl2 0.177(18) 0.074(11) 0.177(18) -0.001(7) -0.10(2) -0.001(7)
O1 0.025(2) 0.030(2) 0.068(3) 0.000 0.000 0.000
N1 0.0288(11) 0.0253(11) 0.0178(10) 0.0045(9) 0.0079(8) 0.0008(8)
N2 0.0328(12) 0.0332(12) 0.0276(12) 0.0114(9) 0.0127(9) 0.0079(10)
C1 0.0326(12) 0.0326(12) 0.0279(19) 0.0119(12) 0.0119(12) 0.0069(16)
C2 0.0369(14) 0.0369(14) 0.035(2) 0.0158(13) 0.0158(13) 0.0120(18)
C3 0.0393(15) 0.037(2) 0.0393(15) 0.0203(15) 0.0202(19) 0.0203(15)

loop_
_atom_type_symbol
_atom_type_description
_atom_type_scat_dispersion_real
_atom_type_scat_dispersion_imag
_atom_type_scat_source
C C 0.0033 0.0016 'International Tables Vol C Tables 4.2.6.8 and 6.1.1.4'
H H 0.0000 0.0000 'International Tables Vol C Tables 4.2.6.8 and 6.1.1.4'
N N 0.0061 0.0033 'International Tables Vol C Tables 4.2.6.8 and 6.1.1.4'
O O 0.0106 0.0060 'International Tables Vol C Tables 4.2.6.8 and 6.1.1.4'
Cl Cl 0.1484 0.1585 'International Tables Vol C Tables 4.2.6.8 and 6.1.1.4'
Ni Ni 0.3393 1.1124 'International Tables Vol C Tables 4.2.6.8 and 6.1.1.4'

loop_
_geom_angle_atom_site_label_1
_geom_angle_atom_site_label_2
_geom_angle_atom_site_label_3
_geom_angle
_geom_angle_site_symmetry_1
_geom_angle_site_symmetry_3
N1 Ni1 N1 87.95(12) 27_565 4_565
N1 Ni1 N1 174.43(13) 27_565 26
N1 Ni1 N1 91.78(12) 4_565 26
N1 Ni1 N1 91.78(12) 27_565 .
N1 Ni1 N1 174.43(13) 4_565 .
N1 Ni1 N1 87.95(12) 26 .
N1 Ni1 O1 92.79(6) 27_565 .
N1 Ni1 O1 92.79(6) 4_565 .
N1 Ni1 O1 92.79(6) 26 .
N1 Ni1 O1 92.79(6) . .
N1 Ni1 Cl1 87.21(6) 27_565 .
N1 Ni1 Cl1 87.21(6) 4_565 .
N1 Ni1 Cl1 87.21(6) 26 .
N1 Ni1 Cl1 87.21(6) . .
O1 Ni1 Cl1 180.0 . .
N2 Ni2 N2 98.3(2) 27_565 .
N2 Ni2 Cl2 166.3(4) 27_565 .
N2 Ni2 Cl2 95.3(4) . .
N2 Ni2 Cl2 95.3(4) 27_565 27_565
N2 Ni2 Cl2 166.3(4) . 27_565
Cl2 Ni2 Cl2 71.1(9) . 27_565
N2 Ni2 O1 88.75(13) 27_565 .
N2 Ni2 O1 88.75(13) . .
Cl2 Ni2 O1 93.7(4) . .
Cl2 Ni2 O1 93.7(4) 27_565 .
Ni1 Cl1 Ni1 90.0 37_665 .
Ni1 Cl1 Ni1 180.0 37_665 13
Ni1 Cl1 Ni1 90.0 . 13
Ni1 Cl1 Ni1 90.0 37_665 25_665
Ni1 Cl1 Ni1 180.0 . 25_665
Ni1 Cl1 Ni1 90.0 13 25_665
Ni2 Cl2 Ni2 76.4(6) 22_565 .
Ni1 O1 Ni2 90.04(13) . .
N1 N1 N2 110.23(14) 38 .
N1 N1 Ni1 122.83(6) 38 .
N2 N1 Ni1 126.94(17) . .
N1 N2 C1 103.6(2) . .
N1 N2 Ni2 108.78(18) . .
C1 N2 Ni2 147.3(2) . .
N2 C1 N2 112.3(3) . 38
N2 C1 C2 123.84(16) . .
N2 C1 C2 123.84(16) 38 .
C3 C2 C3 119.4(4) . 9
C3 C2 C1 120.2(2) . .
C3 C2 C1 120.2(2) 9 .
C2 C3 C2 120.5(4) . 5

loop_
_geom_bond_atom_site_label_1
_geom_bond_atom_site_label_2
_geom_bond_distance
_geom_bond_site_symmetry_2
Ni1 N1 2.069(2) 27_565
Ni1 N1 2.069(2) 4_565
Ni1 N1 2.069(2) 26
Ni1 N1 2.069(2) .
Ni1 O1 2.180(4) .
Ni1 Cl1 2.5056(6) .
Ni2 N2 2.210(3) 27_565
Ni2 N2 2.210(3) .
Ni2 Cl2 2.438(17) .
Ni2 Cl2 2.438(17) 27_565
Ni2 O1 2.504(4) .
Cl1 Ni1 2.5056(6) 37_665
Cl1 Ni1 2.5056(6) 13
Cl1 Ni1 2.5056(6) 25_665
Cl2 Ni2 2.438(17) 22_565
N1 N1 1.301(4) 38
N1 N2 1.333(3) .
N2 C1 1.338(3) .
C1 N2 1.338(3) 38
C1 C2 1.464(5) .
C2 C3 1.388(3) .
C2 C3 1.388(3) 9
C3 C2 1.388(3) 5
